data_4112484
loop_
_publ_author_name
'Enrique Garc\'ia-Espa\~na'
'Pablo Gavi\~na'
'Julio Latorre'
'Conxa Soriano'
'Bego\~na Verdejo'

_publ_section_title
;
 CO2 Fixation by Copper(II) Complexes of a Terpyridinophane Aza Receptor
;
_journal_name_full 'Journal of the American Chemical Society'
_journal_page_first 5082
_journal_page_last 5083
_journal_paper_doi 10.1021/ja039577h
_journal_volume 126
_journal_year 2004
_chemical_formula_sum 'C28 H49 Cl4 Cu2 N8 O23.5'
_chemical_formula_weight 1142.62
_chemical_name_common 'Compound (2)'
_chemical_name_systematic
;
 ?
;
_space_group_IT_number 4
_symmetry_space_group_name_Hall 'P 2yb'
_symmetry_space_group_name_H-M 'P 1 21 1'
_atom_sites_solution_hydrogens geom
_atom_sites_solution_primary direct
_atom_sites_solution_secondary difmap
_audit_creation_method SHELXL-97
_cell_angle_alpha 90.00
_cell_angle_beta 94.3140(16)
_cell_angle_gamma 90.00
_cell_formula_units_Z 4
_cell_length_a 15.7820(7)
_cell_length_b 13.2970(6)
_cell_length_c 21.1290(12)
_cell_measurement_temperature 150(2)
_cell_volume 4421.4(4)
_computing_structure_refinement 'SHELXL-97 (Sheldrick, 1997)'
_diffrn_ambient_temperature 293(2)
_diffrn_measured_fraction_theta_full 0.987
_diffrn_measured_fraction_theta_max 0.987
_diffrn_radiation_monochromator graphite
_diffrn_radiation_source 'fine-focus sealed tube'
_diffrn_radiation_type MoK\a
_diffrn_radiation_wavelength 0.71073
_diffrn_reflns_av_R_equivalents 0.0000
_diffrn_reflns_av_sigmaI/netI 0.1179
_diffrn_reflns_limit_h_max 17
_diffrn_reflns_limit_h_min -17
_diffrn_reflns_limit_k_max 14
_diffrn_reflns_limit_k_min -13
_diffrn_reflns_limit_l_max 23
_diffrn_reflns_limit_l_min -23
_diffrn_reflns_number 11570
_diffrn_reflns_theta_full 23.27
_diffrn_reflns_theta_max 23.27
_diffrn_reflns_theta_min 1.67
_exptl_absorpt_coefficient_mu 1.290
_exptl_crystal_density_diffrn 1.641
_exptl_crystal_F_000 2228
_refine_diff_density_max 0.812
_refine_diff_density_min -0.775
_refine_diff_density_rms 0.182
_refine_ls_abs_structure_details 'Flack H D (1983), Acta Cryst. A39, 876-881'
_refine_ls_abs_structure_Flack 0.00
_refine_ls_extinction_method none
_refine_ls_goodness_of_fit_ref 1.191
_refine_ls_hydrogen_treatment mixed
_refine_ls_matrix_type full
_refine_ls_number_parameters 889
_refine_ls_number_reflns 11570
_refine_ls_number_restraints 1
_refine_ls_restrained_S_all 1.191
_refine_ls_R_factor_all 0.1259
_refine_ls_R_factor_gt 0.0749
_refine_ls_shift/su_max 6.468
_refine_ls_shift/su_mean 0.076
_refine_ls_structure_factor_coef Fsqd
_refine_ls_weighting_details 'calc w=1/[\s^2^(Fo^2^)+(0.1000P)^2^+0.0000P] where P=(Fo^2^+2Fc^2^)/3'
_refine_ls_weighting_scheme calc
_refine_ls_wR_factor_gt 0.1775
_refine_ls_wR_factor_ref 0.2152
_reflns_number_gt 7901
_reflns_number_total 11570
_reflns_threshold_expression >2sigma(I)
_cod_data_source_file ja039577hsi20031113_054551_2.cif
_cod_data_source_block shelxl
_cod_database_code 4112484

loop_
_symmetry_equiv_pos_as_xyz
'x, y, z'
'-x, y+1/2, -z'

loop_
_atom_site_label
_atom_site_type_symbol
_atom_site_fract_x
_atom_site_fract_y
_atom_site_fract_z
_atom_site_U_iso_or_equiv
_atom_site_adp_type
_atom_site_occupancy
_atom_site_symmetry_multiplicity
_atom_site_calc_flag
_atom_site_refinement_flags
Cu1 Cu 0.16928(11) 0.67552(11) 0.38404(8) 0.0209(5) Uani 1 1 d .
Cu2 Cu 0.22832(12) 0.72758(12) 0.62479(9) 0.0249(5) Uani 1 1 d .
Cu3 Cu 0.33479(11) 0.14788(12) 0.11528(8) 0.0224(5) Uani 1 1 d .
Cu4 Cu 0.26866(12) 0.10809(13) -0.12387(9) 0.0285(5) Uani 1 1 d .
Cl1 Cl 0.4154(3) 0.7677(3) 0.0916(2) 0.0402(12) Uani 1 1 d .
O11 O 0.4585(8) 0.7483(10) 0.1523(6) 0.058(4) Uani 1 1 d .
O12 O 0.3951(8) 0.8707(8) 0.0880(6) 0.053(3) Uani 1 1 d .
O13 O 0.4698(8) 0.7431(9) 0.0423(6) 0.059(4) Uani 1 1 d .
O14 O 0.3366(8) 0.7116(8) 0.0836(6) 0.061(4) Uani 1 1 d .
Cl2 Cl 0.0972(3) 0.0523(3) 0.4188(2) 0.0366(11) Uani 1 1 d .
O21 O 0.1097(7) -0.0558(7) 0.4248(5) 0.041(3) Uani 1 1 d .
O22 O 0.0638(8) 0.0737(10) 0.3554(6) 0.053(3) Uani 1 1 d .
O23 O 0.1749(9) 0.1070(10) 0.4309(7) 0.074(4) Uani 1 1 d .
O24 O 0.0390(9) 0.0820(9) 0.4627(6) 0.071(5) Uani 1 1 d .
Cl3 Cl 0.2208(3) -0.1462(3) -0.1277(2) 0.0425(12) Uani 1 1 d .
O31 O 0.2134(10) -0.0565(12) -0.1013(10) 0.116(7) Uani 1 1 d .
O32 O 0.2541(19) -0.190(2) -0.0740(12) 0.266(18) Uani 1 1 d .
O33 O 0.1429(10) -0.1917(13) -0.1447(8) 0.097(6) Uani 1 1 d .
O34 O 0.2726(10) -0.1417(12) -0.1777(7) 0.090(5) Uiso 1 1 d .
Cl4 Cl 0.2738(3) 0.9801(3) 0.6268(2) 0.0401(11) Uani 1 1 d .
O41 O 0.2412(10) 0.9442(13) 0.6854(7) 0.107(7) Uani 1 1 d .
O42 O 0.2601(9) 0.8947(10) 0.5885(6) 0.073(4) Uani 1 1 d .
O43 O 0.2329(9) 1.0669(11) 0.6059(6) 0.077(4) Uiso 1 1 d .
O44 O 0.3612(7) 1.0049(12) 0.6357(8) 0.083(5) Uani 1 1 d .
Cl5 Cl 0.4190(3) 0.3338(4) 0.2362(2) 0.0557(13) Uani 1 1 d .
O51 O 0.4844(9) 0.3937(10) 0.2594(8) 0.092(5) Uani 1 1 d .
O52 O 0.4082(8) 0.2596(11) 0.2820(6) 0.069(4) Uani 1 1 d .
O53 O 0.3454(9) 0.3969(14) 0.2318(9) 0.140(7) Uani 1 1 d .
O54 O 0.4258(12) 0.2905(11) 0.1761(7) 0.106(6) Uani 1 1 d .
Cl6 Cl 0.3780(3) 0.3696(3) 0.6354(2) 0.0453(12) Uani 1 1 d .
O61 O 0.4061(7) 0.4713(8) 0.6485(6) 0.057(3) Uani 1 1 d .
O62 O 0.3078(7) 0.3533(11) 0.6698(6) 0.071(4) Uani 1 1 d .
O63 O 0.4484(7) 0.3078(8) 0.6554(6) 0.061(3) Uani 1 1 d .
O64 O 0.3577(8) 0.3616(10) 0.5689(6) 0.069(4) Uani 1 1 d .
Cl7 Cl 0.8905(3) 0.9814(3) 0.1185(2) 0.0513(13) Uani 1 1 d .
O71 O 0.8430(12) 0.9421(18) 0.1653(11) 0.170(11) Uani 1 1 d .
O72 O 0.8665(11) 0.9419(12) 0.0571(9) 0.125(8) Uani 1 1 d .
O73 O 0.8729(9) 1.0853(9) 0.1143(6) 0.079(4) Uani 1 1 d .
O74 O 0.9762(8) 0.9664(14) 0.1327(8) 0.109(6) Uani 1 1 d .
Cl8 Cl 0.0658(5) 0.5143(4) 0.2669(4) 0.107(3) Uani 1 1 d .
O81 O 0.0747(9) 0.5986(12) 0.2261(7) 0.081(5) Uani 1 1 d .
O82 O 0.1067(11) 0.5259(11) 0.3234(7) 0.089(5) Uani 1 1 d .
O83 O -0.0269(11) 0.5284(18) 0.2941(11) 0.168(9) Uani 1 1 d .
O84 O 0.0571(18) 0.4290(12) 0.2387(8) 0.176(12) Uani 1 1 d .
C1A C 0.1928(9) 0.6229(11) 0.5180(7) 0.027(4) Uiso 1 1 d .
N1A N 0.0552(7) 0.7470(8) 0.3722(5) 0.018(3) Uani 1 1 d .
C11A C -0.0045(9) 0.7457(10) 0.4137(7) 0.022(3) Uiso 1 1 d .
H11A H 0.0046 0.7073 0.4503 0.11(8) Uiso 1 1 calc R
C12A C -0.0799(9) 0.7998(10) 0.4041(6) 0.022(4) Uiso 1 1 d .
C13A C -0.0894(9) 0.8624(10) 0.3502(6) 0.019(3) Uiso 1 1 d .
H13A H -0.1377 0.9019 0.3423 0.08(6) Uiso 1 1 calc R
C14A C -0.0261(9) 0.8635(11) 0.3099(7) 0.028(4) Uiso 1 1 d .
H14A H -0.0327 0.9021 0.2732 0.00(3) Uiso 1 1 calc R
C15A C 0.0466(9) 0.8095(11) 0.3220(7) 0.025(4) Uiso 1 1 d .
N2A N 0.1827(7) 0.7503(9) 0.3071(5) 0.020(3) Uani 1 1 d .
C21A C 0.1199(9) 0.8072(11) 0.2823(7) 0.028(4) Uiso 1 1 d .
C22A C 0.1266(10) 0.8604(11) 0.2246(7) 0.034(4) Uiso 1 1 d .
H22A H 0.0815 0.8985 0.2067 0.04(4) Uiso 1 1 calc R
C23A C 0.2012(9) 0.8538(11) 0.1962(7) 0.040(4) Uiso 1 1 d .
H23A H 0.2086 0.8901 0.1595 0.00(2) Uiso 1 1 calc R
C24A C 0.2682(10) 0.7908(11) 0.2232(7) 0.041(4) Uiso 1 1 d .
H24A H 0.3189 0.7840 0.2039 0.01(3) Uiso 1 1 calc R
C25A C 0.2547(9) 0.7402(11) 0.2792(7) 0.031(4) Uiso 1 1 d .
N3A N 0.2847(7) 0.6230(9) 0.3644(5) 0.019(3) Uani 1 1 d .
C31A C 0.3164(8) 0.6679(10) 0.3122(6) 0.015(3) Uiso 1 1 d .
C32A C 0.3991(8) 0.6576(10) 0.3012(6) 0.022(3) Uiso 1 1 d .
H32A H 0.4207 0.6916 0.2674 0.02(3) Uiso 1 1 calc R
C33A C 0.4545(10) 0.5937(10) 0.3417(7) 0.029(4) Uiso 1 1 d .
H33A H 0.5114 0.5846 0.3345 0.13(8) Uiso 1 1 calc R
C34A C 0.4181(8) 0.5471(10) 0.3913(6) 0.018(3) Uiso 1 1 d .
C35A C 0.3345(8) 0.5619(10) 0.3986(6) 0.018(3) Uiso 1 1 d .
H35A H 0.3105 0.5258 0.4304 0.00(3) Uiso 1 1 calc R
N4A N 0.5075(7) 0.5376(8) 0.4948(5) 0.031(3) Uani 1 1 d .
H41A H 0.5522 0.5744 0.4842 0.00(3) Uiso 1 1 calc R
H42A H 0.5267 0.4929 0.5245 0.13(9) Uiso 1 1 calc R
N5A N 0.3499(7) 0.6816(9) 0.6361(6) 0.025(3) Uani 1 1 d .
N6A N 0.2260(8) 0.7083(10) 0.7185(6) 0.039(4) Uani 1 1 d .
N7A N 0.1019(7) 0.7456(10) 0.6275(5) 0.030(3) Uani 1 1 d .
N8A N -0.1457(7) 0.8812(9) 0.4944(6) 0.024(3) Uani 1 1 d .
H81A H -0.1831 0.8706 0.5238 0.04(5) Uiso 1 1 calc R
H82A H -0.1634 0.9358 0.4719 0.00(3) Uiso 1 1 calc R
C101 C 0.4722(9) 0.4809(11) 0.4370(6) 0.026(4) Uiso 1 1 d .
H101 H 0.4379 0.4253 0.4503 0.02(3) Uiso 1 1 calc R
H102 H 0.5188 0.4532 0.4152 0.05(5) Uiso 1 1 calc R
C102 C 0.4429(8) 0.6080(9) 0.5238(6) 0.023(3) Uiso 1 1 d .
H103 H 0.4205 0.6553 0.4918 2(2) Uiso 1 1 calc R
H104 H 0.3958 0.5686 0.5374 0.05(4) Uiso 1 1 calc R
C103 C 0.4844(9) 0.6647(11) 0.5796(7) 0.037(4) Uiso 1 1 d .
H105 H 0.5325 0.7030 0.5668 0.19(11) Uiso 1 1 calc R
H106 H 0.5044 0.6183 0.6129 0.02(3) Uiso 1 1 calc R
C104 C 0.4173(9) 0.7350(11) 0.6034(7) 0.035(4) Uiso 1 1 d .
H107 H 0.4450 0.7832 0.6325 0.00(2) Uiso 1 1 calc R
H108 H 0.3909 0.7721 0.5676 0.01(3) Uiso 1 1 calc R
C105 C 0.3741(9) 0.6758(11) 0.7080(6) 0.035(4) Uiso 1 1 d .
H109 H 0.4214 0.6298 0.7159 0.00(3) Uiso 1 1 calc R
H110 H 0.3921 0.7416 0.7235 0.06(4) Uiso 1 1 calc R
C106 C 0.3031(11) 0.6417(14) 0.7427(9) 0.058(5) Uiso 1 1 d .
H111 H 0.3156 0.6503 0.7880 0.03(3) Uiso 1 1 calc R
H112 H 0.2912 0.5713 0.7341 0.02(3) Uiso 1 1 calc R
C107 C 0.1397(9) 0.6709(11) 0.7284(7) 0.027(4) Uiso 1 1 d .
H113 H 0.1300 0.6720 0.7731 0.00(2) Uiso 1 1 calc R
H114 H 0.1331 0.6023 0.7131 0.04(4) Uiso 1 1 calc R
C108 C 0.0774(9) 0.7390(12) 0.6919(7) 0.036(4) Uiso 1 1 d .
H115 H 0.0204 0.7121 0.6922 2(3) Uiso 1 1 calc R
H116 H 0.0783 0.8053 0.7111 0.00(2) Uiso 1 1 calc R
C109 C 0.0646(9) 0.8309(11) 0.5902(7) 0.031(4) Uiso 1 1 d .
H117 H 0.0914 0.8347 0.5504 0.07(6) Uiso 1 1 calc R
H118 H 0.0776 0.8927 0.6133 0.02(3) Uiso 1 1 calc R
C110 C -0.0286(11) 0.8240(14) 0.5762(8) 0.044(5) Uiso 1 1 d .
H119 H -0.0568 0.8318 0.6152 0.06(5) Uiso 1 1 calc R
H120 H -0.0433 0.7585 0.5585 0.00(3) Uiso 1 1 calc R
C111 C -0.0584(10) 0.9058(12) 0.5293(8) 0.032(4) Uiso 1 1 d .
H121 H -0.0166 0.9140 0.4983 0.14(9) Uiso 1 1 calc R
H122 H -0.0624 0.9689 0.5518 0.19(13) Uiso 1 1 calc R
C112 C -0.1491(10) 0.7935(11) 0.4508(7) 0.029(4) Uiso 1 1 d .
H123 H -0.2043 0.7910 0.4274 0.07(5) Uiso 1 1 calc R
H124 H -0.1419 0.7321 0.4754 0.05(5) Uiso 1 1 calc R
C1B C 0.3152(8) 0.2053(10) -0.0173(6) 0.017(3) Uiso 1 1 d .
N1B N 0.4525(7) 0.0838(9) 0.1227(5) 0.025(3) Uani 1 1 d .
C11B C 0.5139(9) 0.0894(10) 0.0819(7) 0.023(4) Uiso 1 1 d .
H11B H 0.5076 0.1347 0.0484 0.00(3) Uiso 1 1 calc R
C12B C 0.5862(10) 0.0302(11) 0.0882(7) 0.028(4) Uiso 1 1 d .
C13B C 0.6003(10) -0.0250(11) 0.1415(7) 0.032(4) Uiso 1 1 d .
H13B H 0.6508 -0.0607 0.1480 0.04(4) Uiso 1 1 calc R
C14B C 0.5402(10) -0.0300(12) 0.1876(8) 0.032(4) Uiso 1 1 d .
H14B H 0.5487 -0.0708 0.2233 0.09(6) Uiso 1 1 calc R
C15B C 0.4666(9) 0.0296(10) 0.1771(6) 0.019(3) Uiso 1 1 d .
N2B N 0.3298(8) 0.0829(8) 0.1969(5) 0.023(3) Uani 1 1 d .
C21B C 0.3979(8) 0.0317(9) 0.2202(6) 0.017(3) Uiso 1 1 d .
C22B C 0.3995(9) -0.0076(10) 0.2806(6) 0.028(3) Uiso 1 1 d .
H22B H 0.4462 -0.0440 0.2975 0.10(7) Uiso 1 1 calc R
C23B C 0.3268(9) 0.0093(10) 0.3170(7) 0.035(4) Uiso 1 1 d .
H23B H 0.3273 -0.0142 0.3585 0.04(4) Uiso 1 1 calc R
C24B C 0.2565(9) 0.0602(10) 0.2902(7) 0.031(4) Uiso 1 1 d .
H24B H 0.2088 0.0700 0.3127 2(3) Uiso 1 1 calc R
C25B C 0.2595(9) 0.0965(10) 0.2284(7) 0.023(4) Uiso 1 1 d .
N3B N 0.2179(8) 0.1926(9) 0.1356(6) 0.028(3) Uani 1 1 d .
C31B C 0.1920(10) 0.1503(12) 0.1900(7) 0.032(4) Uiso 1 1 d .
C32B C 0.1118(10) 0.1705(11) 0.2125(7) 0.034(4) Uiso 1 1 d .
H32B H 0.0974 0.1499 0.2524 2(2) Uiso 1 1 calc R
C33B C 0.0564(9) 0.2228(10) 0.1713(6) 0.026(4) Uiso 1 1 d .
H33B H 0.0003 0.2287 0.1814 0.07(5) Uiso 1 1 calc R
C34B C 0.0787(10) 0.2670(12) 0.1160(7) 0.036(4) Uiso 1 1 d .
C35B C 0.1632(9) 0.2468(12) 0.0990(7) 0.032(4) Uiso 1 1 d .
H35B H 0.1802 0.2724 0.0610 0.06(5) Uiso 1 1 calc R
C201 C 0.0214(11) 0.3287(13) 0.0691(8) 0.046(5) Uiso 1 1 d .
H201 H -0.0052 0.3825 0.0914 0.08(6) Uiso 1 1 calc R
H202 H 0.0551 0.3585 0.0375 0.05(4) Uiso 1 1 calc R
C202 C -0.0119(10) 0.1779(11) -0.0008(7) 0.041(4) Uiso 1 1 d .
H203 H 0.0257 0.1364 0.0267 0.12(7) Uiso 1 1 calc R
H204 H -0.0592 0.1363 -0.0168 0.06(5) Uiso 1 1 calc R
C203 C 0.0353(10) 0.2138(12) -0.0555(8) 0.046(4) Uiso 1 1 d .
H205 H -0.0056 0.2362 -0.0891 0.03(3) Uiso 1 1 calc R
H206 H 0.0698 0.2713 -0.0418 0.00(2) Uiso 1 1 calc R
C204 C 0.0906(10) 0.1364(12) -0.0811(7) 0.045(4) Uiso 1 1 d .
H207 H 0.0554 0.0862 -0.1036 0.00(3) Uiso 1 1 calc R
H208 H 0.1226 0.1032 -0.0461 0.01(3) Uiso 1 1 calc R
C205 C 0.1221(10) 0.1862(13) -0.1884(8) 0.049(5) Uiso 1 1 d .
H209 H 0.0824 0.2418 -0.1935 0.08(5) Uiso 1 1 calc R
H210 H 0.0918 0.1249 -0.2004 0.00(2) Uiso 1 1 calc R
C206 C 0.1945(11) 0.2020(12) -0.2320(8) 0.041(4) Uiso 1 1 d .
H211 H 0.1730 0.1950 -0.2761 2(2) Uiso 1 1 calc R
H212 H 0.2178 0.2691 -0.2261 0.16(12) Uiso 1 1 calc R
C207 C 0.3419(10) 0.1506(12) -0.2346(7) 0.041(4) Uiso 1 1 d .
H213 H 0.3581 0.2180 -0.2208 0.10(7) Uiso 1 1 calc R
H214 H 0.3430 0.1476 -0.2804 2(2) Uiso 1 1 calc R
C208 C 0.4036(9) 0.0749(10) -0.2040(6) 0.025(3) Uiso 1 1 d .
H215 H 0.3915 0.0080 -0.2206 0.03(4) Uiso 1 1 calc R
H216 H 0.4616 0.0924 -0.2118 0.00(2) Uiso 1 1 calc R
C209 C 0.4277(9) -0.0113(12) -0.1000(7) 0.034(4) Uiso 1 1 d .
H217 H 0.4188 -0.0701 -0.1269 0.00(3) Uiso 1 1 calc R
H218 H 0.3976 -0.0219 -0.0622 0.09(6) Uiso 1 1 calc R
C210 C 0.5257(10) 0.0002(12) -0.0803(8) 0.032(4) Uiso 1 1 d .
H219 H 0.5577 -0.0042 -0.1177 1.2(5) Uiso 1 1 calc R
H220 H 0.5367 0.0654 -0.0608 0.16(11) Uiso 1 1 calc R
C211 C 0.5526(9) -0.0799(11) -0.0354(7) 0.028(4) Uiso 1 1 d .
H221 H 0.5120 -0.0851 -0.0032 0.00(3) Uiso 1 1 calc R
H222 H 0.5531 -0.1436 -0.0578 0.00(3) Uiso 1 1 calc R
C212 C 0.6468(10) 0.0333(11) 0.0398(7) 0.026(4) Uiso 1 1 d .
H223 H 0.7040 0.0358 0.0600 0.04(4) Uiso 1 1 calc R
H224 H 0.6377 0.0938 0.0146 0.02(4) Uiso 1 1 calc R
N4B N -0.0450(8) 0.2625(10) 0.0377(6) 0.050(4) Uani 1 1 d .
H41B H -0.0800 0.3005 0.0120 0.00(3) Uiso 1 1 calc R
H42B H -0.0760 0.2362 0.0676 2(3) Uiso 1 1 calc R
N5B N 0.1528(9) 0.1801(12) -0.1264(7) 0.052(4) Uani 1 1 d .
N6B N 0.2596(7) 0.1287(10) -0.2170(6) 0.029(3) Uani 1 1 d .
N7B N 0.3915(7) 0.0788(10) -0.1346(6) 0.032(3) Uani 1 1 d .
N8B N 0.6379(8) -0.0603(10) -0.0044(6) 0.028(3) Uani 1 1 d .
H81B H 0.6743 -0.0532 -0.0349 0.07(6) Uiso 1 1 calc R
H82B H 0.6543 -0.1149 0.0186 0.07(6) Uiso 1 1 calc R
O10 O 0.2581(6) 0.8251(7) 0.4354(4) 0.023(2) Uiso 1 1 d .
O20 O 0.2579(6) -0.0052(7) 0.0622(4) 0.031(3) Uiso 1 1 d .
O1B O 0.1891(6) 0.5581(8) 0.5611(5) 0.028(3) Uiso 1 1 d .
O1C O 0.1639(6) 0.6025(7) 0.4613(5) 0.026(3) Uiso 1 1 d .
O1D O 0.2227(6) 0.7137(7) 0.5324(4) 0.022(2) Uiso 1 1 d .
O1E O 0.3397(6) 0.2270(7) 0.0400(4) 0.023(2) Uiso 1 1 d .
O1F O 0.3168(7) 0.2711(8) -0.0608(5) 0.036(3) Uiso 1 1 d .
O3G O 0.2912(6) 0.1170(7) -0.0316(5) 0.031(3) Uiso 1 1 d .
O100 O 0.0952(7) 0.9173(9) 0.0454(5) 0.061(3) Uiso 1 1 d .
O101 O 0.2794(7) 0.3258(8) 0.4329(5) 0.051(3) Uiso 1 1 d .
O102 O 0.3477(7) 0.1600(8) 0.5156(5) 0.060(3) Uiso 1 1 d .
O103 O 0.2538(8) 0.4502(10) 0.1032(6) 0.077(4) Uiso 1 1 d .
O104 O 0.2231(9) 0.3165(11) 0.3109(6) 0.088(4) Uiso 1 1 d .
O105 O 0.5698(6) 0.3691(7) 0.5593(4) 0.036(2) Uiso 1 1 d .
O106 O 0.1665(10) 0.6232(12) 0.1150(7) 0.113(5) Uiso 1 1 d .

loop_
_atom_site_aniso_label
_atom_site_aniso_U_11
_atom_site_aniso_U_22
_atom_site_aniso_U_33
_atom_site_aniso_U_23
_atom_site_aniso_U_13
_atom_site_aniso_U_12
Cu1 0.0189(11) 0.0246(10) 0.0201(10) 0.0012(8) 0.0066(8) 0.0032(8)
Cu2 0.0210(11) 0.0323(11) 0.0215(11) -0.0019(9) 0.0025(9) -0.0021(8)
Cu3 0.0172(11) 0.0301(11) 0.0199(10) 0.0051(8) 0.0022(8) 0.0036(8)
Cu4 0.0230(12) 0.0371(12) 0.0253(12) 0.0006(9) 0.0021(9) 0.0007(9)
Cl1 0.046(3) 0.035(3) 0.042(3) -0.008(2) 0.022(2) 0.001(2)
O11 0.068(9) 0.052(8) 0.055(8) 0.021(6) 0.008(7) 0.010(7)
O12 0.056(8) 0.023(7) 0.076(9) -0.015(6) -0.015(7) 0.008(6)
O13 0.080(10) 0.049(8) 0.053(8) -0.002(7) 0.044(7) -0.004(7)
O14 0.060(9) 0.043(7) 0.084(10) -0.032(7) 0.033(7) -0.028(6)
Cl2 0.038(3) 0.029(2) 0.044(3) -0.0065(19) 0.016(2) -0.0082(19)
O21 0.056(8) 0.010(6) 0.058(8) -0.006(5) 0.010(6) 0.010(5)
O22 0.040(7) 0.069(9) 0.051(9) 0.008(7) 0.005(6) -0.002(6)
O23 0.073(10) 0.083(10) 0.071(9) -0.001(8) 0.029(8) -0.031(8)
O24 0.089(11) 0.055(8) 0.079(10) -0.025(8) 0.075(9) -0.013(8)
Cl3 0.040(3) 0.039(3) 0.052(3) -0.012(2) 0.019(2) -0.013(2)
O31 0.079(12) 0.068(11) 0.21(2) -0.052(12) 0.068(12) -0.036(8)
O32 0.31(3) 0.29(3) 0.18(2) 0.21(2) -0.11(2) -0.13(3)
O33 0.064(10) 0.130(14) 0.102(12) -0.036(10) 0.044(9) -0.059(10)
Cl4 0.030(3) 0.031(2) 0.058(3) -0.006(2) -0.003(2) -0.004(2)
O41 0.083(11) 0.136(15) 0.097(12) 0.073(11) -0.020(9) -0.061(10)
O42 0.094(11) 0.047(8) 0.079(10) -0.026(7) 0.010(8) -0.013(7)
O44 0.010(7) 0.111(12) 0.126(13) -0.062(10) -0.005(7) -0.019(7)
Cl5 0.052(3) 0.044(3) 0.068(4) 0.000(2) -0.018(3) -0.007(2)
O51 0.103(12) 0.054(9) 0.122(13) -0.020(8) 0.020(9) -0.061(8)
O52 0.051(8) 0.090(10) 0.064(9) 0.010(8) 0.000(7) -0.029(7)
O53 0.056(10) 0.162(17) 0.200(19) -0.067(14) -0.009(11) 0.062(11)
O54 0.204(19) 0.061(10) 0.056(9) -0.021(8) 0.034(11) -0.060(11)
Cl6 0.030(3) 0.043(3) 0.062(3) 0.015(2) -0.002(2) -0.008(2)
O61 0.040(7) 0.049(7) 0.078(8) -0.009(6) -0.020(6) -0.006(5)
O62 0.028(7) 0.107(11) 0.080(9) 0.039(8) 0.016(7) 0.007(7)
O63 0.047(8) 0.044(7) 0.093(10) 0.021(7) 0.010(7) 0.015(6)
O64 0.065(9) 0.087(10) 0.056(9) -0.022(8) 0.005(7) -0.001(8)
Cl7 0.036(3) 0.044(3) 0.071(4) -0.010(2) -0.011(2) 0.015(2)
O71 0.091(15) 0.21(2) 0.21(2) 0.099(19) 0.035(15) -0.062(15)
O72 0.113(13) 0.100(12) 0.149(16) -0.081(12) -0.088(12) 0.056(10)
O73 0.112(12) 0.048(8) 0.074(9) -0.006(6) -0.009(8) 0.019(7)
O74 0.039(8) 0.148(15) 0.135(14) 0.013(11) -0.036(9) 0.021(9)
Cl8 0.115(6) 0.052(4) 0.139(6) 0.011(4) -0.086(5) -0.026(3)
O81 0.066(10) 0.098(12) 0.076(10) 0.010(9) -0.008(8) -0.022(8)
O82 0.123(13) 0.074(10) 0.067(10) -0.007(8) -0.005(9) -0.045(9)
O83 0.056(12) 0.23(2) 0.22(2) 0.080(19) 0.000(12) -0.008(13)
O84 0.37(4) 0.066(12) 0.097(14) -0.072(11) 0.059(18) -0.071(17)
N1A 0.015(7) 0.014(6) 0.027(7) -0.001(5) 0.016(5) 0.002(5)
N2A 0.004(6) 0.038(7) 0.020(7) -0.005(6) 0.009(5) 0.005(5)
N3A 0.011(6) 0.028(7) 0.019(7) 0.003(6) 0.001(5) -0.009(6)
N4A 0.026(7) 0.032(7) 0.033(7) 0.009(6) -0.005(6) -0.012(6)
N5A 0.019(7) 0.033(7) 0.025(7) 0.014(5) 0.012(5) 0.004(5)
N6A 0.030(8) 0.045(9) 0.042(9) -0.010(7) 0.008(7) 0.000(6)
N7A 0.022(7) 0.054(9) 0.013(7) 0.011(6) 0.000(6) 0.009(7)
N8A 0.005(6) 0.044(8) 0.022(7) 0.004(6) -0.001(6) 0.000(6)
N1B 0.014(7) 0.038(8) 0.022(7) 0.002(6) -0.005(6) -0.006(6)
N2B 0.032(8) 0.006(6) 0.029(7) 0.002(5) -0.006(6) -0.010(5)
N3B 0.033(8) 0.029(8) 0.023(7) 0.005(6) -0.002(6) 0.011(6)
N4B 0.046(9) 0.067(10) 0.033(8) -0.012(7) -0.023(7) 0.032(7)
N5B 0.036(9) 0.082(12) 0.041(9) 0.015(8) 0.020(7) 0.031(8)
N6B 0.011(6) 0.045(8) 0.032(8) 0.003(6) 0.007(5) 0.004(6)
N7B 0.015(7) 0.053(9) 0.028(8) 0.007(7) 0.010(6) 0.004(6)
N8B 0.027(8) 0.040(8) 0.017(7) 0.004(6) 0.004(6) 0.006(6)

loop_
_atom_type_symbol
_atom_type_description
_atom_type_scat_dispersion_real
_atom_type_scat_dispersion_imag
_atom_type_scat_source
C C 0.0033 0.0016 'International Tables Vol C Tables 4.2.6.8 and 6.1.1.4'
H H 0.0000 0.0000 'International Tables Vol C Tables 4.2.6.8 and 6.1.1.4'
Cl Cl 0.1484 0.1585 'International Tables Vol C Tables 4.2.6.8 and 6.1.1.4'
Cu Cu 0.3201 1.2651 'International Tables Vol C Tables 4.2.6.8 and 6.1.1.4'
N N 0.0061 0.0033 'International Tables Vol C Tables 4.2.6.8 and 6.1.1.4'
O O 0.0106 0.0060 'International Tables Vol C Tables 4.2.6.8 and 6.1.1.4'

loop_
_geom_angle_atom_site_label_1
_geom_angle_atom_site_label_2
_geom_angle_atom_site_label_3
_geom_angle
O1C Cu1 N2A 176.2(5)
O1C Cu1 N3A 95.6(4)
N2A Cu1 N3A 81.3(5)
O1C Cu1 N1A 104.3(4)
N2A Cu1 N1A 78.9(4)
N3A Cu1 N1A 159.8(5)
O1D Cu2 N6A 166.7(5)
O1D Cu2 N7A 94.0(4)
N6A Cu2 N7A 84.0(5)
O1D Cu2 N5A 93.5(4)
N6A Cu2 N5A 86.1(5)
N7A Cu2 N5A 166.1(5)
O1D Cu2 O42 76.4(4)
N6A Cu2 O42 116.9(5)
N7A Cu2 O42 97.5(5)
N5A Cu2 O42 95.6(5)
O1E Cu3 N2B 173.2(4)
O1E Cu3 N3B 96.3(5)
N2B Cu3 N3B 80.9(5)
O1E Cu3 N1B 101.6(4)
N2B Cu3 N1B 81.0(5)
N3B Cu3 N1B 161.9(5)
O3G Cu4 N6B 167.0(5)
O3G Cu4 N7B 91.1(5)
N6B Cu4 N7B 85.0(5)
O3G Cu4 N5B 95.3(5)
N6B Cu4 N5B 85.0(5)
N7B Cu4 N5B 161.8(6)
O3G Cu4 O31 84.2(6)
N6B Cu4 O31 108.7(6)
N7B Cu4 O31 102.3(5)
N5B Cu4 O31 95.3(6)
O12 Cl1 O11 108.4(8)
O12 Cl1 O13 109.2(8)
O11 Cl1 O13 109.9(8)
O12 Cl1 O14 107.8(8)
O11 Cl1 O14 111.0(8)
O13 Cl1 O14 110.6(8)
O24 Cl2 O22 110.4(9)
O24 Cl2 O23 109.4(8)
O22 Cl2 O23 108.4(8)
O24 Cl2 O21 108.1(8)
O22 Cl2 O21 108.4(8)
O23 Cl2 O21 112.2(8)
O31 Cl3 O32 94.2(18)
O31 Cl3 O34 111.0(10)
O32 Cl3 O34 116.5(17)
O31 Cl3 O33 113.3(10)
O32 Cl3 O33 108.2(13)
O34 Cl3 O33 112.5(10)
Cl3 O31 Cu4 133.4(10)
O43 Cl4 O41 111.1(10)
O43 Cl4 O42 116.5(9)
O41 Cl4 O42 100.2(9)
O43 Cl4 O44 106.0(9)
O41 Cl4 O44 111.5(10)
O42 Cl4 O44 111.7(9)
Cl4 O42 Cu2 126.0(8)
O51 Cl5 O54 117.1(10)
O51 Cl5 O52 107.0(9)
O54 Cl5 O52 110.9(9)
O51 Cl5 O53 105.6(10)
O54 Cl5 O53 107.3(11)
O52 Cl5 O53 108.6(11)
O62 Cl6 O64 112.2(8)
O62 Cl6 O63 113.0(7)
O64 Cl6 O63 111.4(8)
O62 Cl6 O61 107.0(8)
O64 Cl6 O61 107.6(8)
O63 Cl6 O61 105.2(7)
O74 Cl7 O71 111.3(12)
O74 Cl7 O73 110.0(10)
O71 Cl7 O73 107.4(13)
O74 Cl7 O72 109.5(10)
O71 Cl7 O72 112.9(14)
O73 Cl7 O72 105.5(9)
O84 Cl8 O82 123.4(14)
O84 Cl8 O81 115.2(12)
O82 Cl8 O81 112.9(10)
O84 Cl8 O83 101.5(15)
O82 Cl8 O83 93.4(12)
O81 Cl8 O83 104.8(10)
O1B C1A O1C 120.1(14)
O1B C1A O1D 119.5(14)
O1C C1A O1D 120.3(13)
C15A N1A C11A 119.3(12)
C15A N1A Cu1 115.0(9)
C11A N1A Cu1 125.1(10)
N1A C11A C12A 122.5(13)
N1A C11A H11A 118.8
C12A C11A H11A 118.8
C11A C12A C13A 117.4(13)
C11A C12A C112 121.5(13)
C13A C12A C112 121.1(13)
C14A C13A C12A 118.3(13)
C14A C13A H13A 120.9
C12A C13A H13A 120.9
C13A C14A C15A 121.7(14)
C13A C14A H14A 119.2
C15A C14A H14A 119.1
N1A C15A C14A 120.6(13)
N1A C15A C21A 113.3(12)
C14A C15A C21A 126.0(13)
C21A N2A C25A 121.5(13)
C21A N2A Cu1 120.1(9)
C25A N2A Cu1 118.3(10)
N2A C21A C22A 121.6(13)
N2A C21A C15A 112.4(12)
C22A C21A C15A 126.0(14)
C23A C22A C21A 117.9(14)
C23A C22A H22A 121.1
C21A C22A H22A 121.1
C22A C23A C24A 119.9(14)
C22A C23A H23A 120.1
C24A C23A H23A 120.0
C25A C24A C23A 117.7(15)
C25A C24A H24A 121.1
C23A C24A H24A 121.2
N2A C25A C24A 121.4(14)
N2A C25A C31A 113.9(12)
C24A C25A C31A 124.7(14)
C35A N3A C31A 118.0(12)
C35A N3A Cu1 127.9(9)
C31A N3A Cu1 113.6(9)
C32A C31A N3A 120.5(12)
C32A C31A C25A 125.9(12)
N3A C31A C25A 112.7(12)
C31A C32A C33A 120.3(13)
C31A C32A H32A 119.9
C33A C32A H32A 119.8
C34A C33A C32A 116.4(14)
C34A C33A H33A 121.8
C32A C33A H33A 121.8
C35A C34A C33A 119.0(13)
C35A C34A C101 121.2(12)
C33A C34A C101 119.8(13)
N3A C35A C34A 125.3(13)
N3A C35A H35A 117.3
C34A C35A H35A 117.3
C101 N4A C102 114.2(10)
C101 N4A H41A 108.7
C102 N4A H41A 108.7
C101 N4A H42A 108.8
C102 N4A H42A 108.7
H41A N4A H42A 107.6
C104 N5A C105 110.4(11)
C104 N5A Cu2 120.5(9)
C105 N5A Cu2 107.2(8)
C107 N6A C106 117.8(13)
C107 N6A Cu2 105.5(9)
C106 N6A Cu2 109.0(10)
C108 N7A C109 115.2(12)
C108 N7A Cu2 110.8(9)
C109 N7A Cu2 115.5(9)
C112 N8A C111 116.8(12)
C112 N8A H81A 108.1
C111 N8A H81A 108.1
C112 N8A H82A 108.1
C111 N8A H82A 108.1
H81A N8A H82A 107.3
N4A C101 C34A 112.4(11)
N4A C101 H101 109.1
C34A C101 H101 109.1
N4A C101 H102 109.2
C34A C101 H102 109.2
H101 C101 H102 107.9
C103 C102 N4A 110.6(10)
C103 C102 H103 109.5
N4A C102 H103 109.5
C103 C102 H104 109.5
N4A C102 H104 109.5
H103 C102 H104 108.1
C102 C103 C104 107.0(12)
C102 C103 H105 110.3
C104 C103 H105 110.3
C102 C103 H106 110.3
C104 C103 H106 110.3
H105 C103 H106 108.6
N5A C104 C103 113.4(12)
N5A C104 H107 108.9
C103 C104 H107 108.9
N5A C104 H108 108.9
C103 C104 H108 108.9
H107 C104 H108 107.7
C106 C105 N5A 111.6(13)
C106 C105 H109 109.3
N5A C105 H109 109.3
C106 C105 H110 109.3
N5A C105 H110 109.3
H109 C105 H110 108.0
C105 C106 N6A 105.6(14)
C105 C106 H111 110.6
N6A C106 H111 110.6
C105 C106 H112 110.6
N6A C106 H112 110.6
H111 C106 H112 108.7
N6A C107 C108 107.3(12)
N6A C107 H113 110.2
C108 C107 H113 110.3
N6A C107 H114 110.3
C108 C107 H114 110.2
H113 C107 H114 108.5
N7A C108 C107 108.0(12)
N7A C108 H115 110.1
C107 C108 H115 110.1
N7A C108 H116 110.1
C107 C108 H116 110.1
H115 C108 H116 108.4
N7A C109 C110 114.1(13)
N7A C109 H117 108.8
C110 C109 H117 108.7
N7A C109 H118 108.7
C110 C109 H118 108.8
H117 C109 H118 107.6
C109 C110 C111 109.8(14)
C109 C110 H119 109.7
C111 C110 H119 109.7
C109 C110 H120 109.7
C111 C110 H120 109.7
H119 C110 H120 108.2
C110 C111 N8A 112.4(13)
C110 C111 H121 109.1
N8A C111 H121 109.1
C110 C111 H122 109.2
N8A C111 H122 109.1
H121 C111 H122 107.9
N8A C112 C12A 111.3(12)
N8A C112 H123 109.4
C12A C112 H123 109.4
N8A C112 H124 109.4
C12A C112 H124 109.4
H123 C112 H124 108.0
O1E C1B O1F 120.7(12)
O1E C1B O3G 120.0(12)
O1F C1B O3G 119.3(13)
C11B N1B C15B 119.3(12)
C11B N1B Cu3 128.6(10)
C15B N1B Cu3 112.2(9)
N1B C11B C12B 122.4(14)
N1B C11B H11B 118.8
C12B C11B H11B 118.8
C13B C12B C11B 118.2(14)
C13B C12B C212 121.8(14)
C11B C12B C212 119.9(13)
C12B C13B C14B 121.7(15)
C12B C13B H13B 119.1
C14B C13B H13B 119.2
C13B C14B C15B 116.9(14)
C13B C14B H14B 121.6
C15B C14B H14B 121.6
N1B C15B C14B 120.9(13)
N1B C15B C21B 115.6(12)
C14B C15B C21B 123.4(13)
C21B N2B C25B 123.7(12)
C21B N2B Cu3 118.1(10)
C25B N2B Cu3 118.1(9)
N2B C21B C22B 119.6(12)
N2B C21B C15B 113.1(12)
C22B C21B C15B 127.2(13)
C21B C22B C23B 118.3(13)
C21B C22B H22B 120.9
C23B C22B H22B 120.9
C24B C23B C22B 120.1(13)
C24B C23B H23B 120.0
C22B C23B H23B 119.9
C23B C24B C25B 118.0(13)
C23B C24B H24B 121.0
C25B C24B H24B 121.0
N2B C25B C24B 120.2(13)
N2B C25B C31B 112.3(12)
C24B C25B C31B 127.5(13)
C35B N3B C31B 119.3(14)
C35B N3B Cu3 127.0(11)
C31B N3B Cu3 113.2(10)
N3B C31B C32B 122.4(14)
N3B C31B C25B 114.4(13)
C32B C31B C25B 122.4(14)
C33B C32B C31B 115.2(14)
C33B C32B H32B 122.4
C31B C32B H32B 122.4
C32B C33B C34B 124.2(14)
C32B C33B H33B 117.9
C34B C33B H33B 117.9
C33B C34B C35B 115.8(14)
C33B C34B C201 127.0(15)
C35B C34B C201 117.1(14)
N3B C35B C34B 122.2(14)
N3B C35B H35B 118.9
C34B C35B H35B 118.9
N4B C201 C34B 109.6(14)
N4B C201 H201 109.8
C34B C201 H201 109.7
N4B C201 H202 109.7
C34B C201 H202 109.8
H201 C201 H202 108.2
C203 C202 N4B 113.0(13)
C203 C202 H203 109.0
N4B C202 H203 109.0
C203 C202 H204 109.0
N4B C202 H204 109.0
H203 C202 H204 107.8
C204 C203 C202 113.7(13)
C204 C203 H205 108.8
C202 C203 H205 108.8
C204 C203 H206 108.8
C202 C203 H206 108.8
H205 C203 H206 107.7
C203 C204 N5B 112.8(13)
C203 C204 H207 109.0
N5B C204 H207 109.0
C203 C204 H208 109.0
N5B C204 H208 109.0
H207 C204 H208 107.8
N5B C205 C206 111.0(14)
N5B C205 H209 109.4
C206 C205 H209 109.5
N5B C205 H210 109.4
C206 C205 H210 109.4
H209 C205 H210 108.0
N6B C206 C205 109.1(13)
N6B C206 H211 109.9
C205 C206 H211 109.9
N6B C206 H212 109.8
C205 C206 H212 109.8
H211 C206 H212 108.3
N6B C207 C208 109.0(13)
N6B C207 H213 109.8
C208 C207 H213 109.9
N6B C207 H214 109.9
C208 C207 H214 109.8
H213 C207 H214 108.3
N7B C208 C207 105.7(11)
N7B C208 H215 110.6
C207 C208 H215 110.6
N7B C208 H216 110.6
C207 C208 H216 110.6
H215 C208 H216 108.7
N7B C209 C210 112.5(13)
N7B C209 H217 109.1
C210 C209 H217 109.0
N7B C209 H218 109.1
C210 C209 H218 109.3
H217 C209 H218 107.8
C211 C210 C209 109.3(13)
C211 C210 H219 110.0
C209 C210 H219 109.9
C211 C210 H220 109.7
C209 C210 H220 109.7
H219 C210 H220 108.2
N8B C211 C210 111.6(13)
N8B C211 H221 109.3
C210 C211 H221 109.5
N8B C211 H222 109.3
C210 C211 H222 109.2
H221 C211 H222 107.9
C12B C212 N8B 111.5(12)
C12B C212 H223 109.3
N8B C212 H223 109.3
C12B C212 H224 109.4
N8B C212 H224 109.4
H223 C212 H224 108.0
C201 N4B C202 115.0(12)
C201 N4B H41B 108.5
C202 N4B H41B 108.5
C201 N4B H42B 108.5
C202 N4B H42B 108.5
H41B N4B H42B 107.5
C205 N5B C204 115.1(14)
C205 N5B Cu4 107.6(10)
C204 N5B Cu4 114.6(10)
C207 N6B C206 117.4(13)
C207 N6B Cu4 106.9(10)
C206 N6B Cu4 108.1(9)
C208 N7B C209 112.3(12)
C208 N7B Cu4 108.3(9)
C209 N7B Cu4 116.0(9)
C211 N8B C212 116.5(12)
C211 N8B H81B 108.2
C212 N8B H81B 108.2
C211 N8B H82B 108.2
C212 N8B H82B 108.2
H81B N8B H82B 107.3
C1A O1C Cu1 131.2(10)
C1A O1D Cu2 107.7(9)
C1B O1E Cu3 129.5(9)
C1B O3G Cu4 108.8(9)

loop_
_geom_bond_atom_site_label_1
_geom_bond_atom_site_label_2
_geom_bond_distance
Cu1 O1C 1.907(10)
Cu1 N2A 1.931(11)
Cu1 N3A 2.022(12)
Cu1 N1A 2.034(11)
Cu2 O1D 1.955(9)
Cu2 N6A 2.000(14)
Cu2 N7A 2.015(12)
Cu2 N5A 2.010(12)
Cu2 O42 2.416(14)
Cu3 O1E 1.914(9)
Cu3 N2B 1.935(11)
Cu3 N3B 2.015(13)
Cu3 N1B 2.039(12)
Cu4 O3G 1.958(10)
Cu4 N6B 1.982(12)
Cu4 N7B 2.006(12)
Cu4 N5B 2.061(13)
Cu4 O31 2.416(16)
Cl1 O12 1.408(11)
Cl1 O11 1.429(13)
Cl1 O13 1.437(12)
Cl1 O14 1.448(12)
Cl2 O24 1.410(11)
Cl2 O22 1.431(12)
Cl2 O23 1.433(13)
Cl2 O21 1.455(10)
Cl3 O31 1.326(15)
Cl3 O32 1.345(17)
Cl3 O34 1.386(16)
Cl3 O33 1.393(14)
Cl4 O43 1.378(15)
Cl4 O41 1.458(14)
Cl4 O42 1.402(13)
Cl4 O44 1.416(12)
Cl5 O51 1.365(13)
Cl5 O54 1.407(13)
Cl5 O52 1.400(14)
Cl5 O53 1.431(14)
Cl6 O62 1.387(12)
Cl6 O64 1.422(13)
Cl6 O63 1.421(11)
Cl6 O61 1.443(11)
Cl7 O74 1.378(13)
Cl7 O71 1.388(18)
Cl7 O73 1.411(12)
Cl7 O72 1.425(15)
Cl8 O84 1.283(14)
Cl8 O82 1.322(15)
Cl8 O81 1.427(15)
Cl8 O83 1.621(19)
C1A O1B 1.258(16)
C1A O1C 1.279(16)
C1A O1D 1.325(17)
N1A C15A 1.346(17)
N1A C11A 1.335(16)
C11A C12A 1.392(19)
C11A H11A 0.9300
C12A C13A 1.411(18)
C12A C112 1.527(19)
C13A C14A 1.359(19)
C13A H13A 0.9300
C14A C15A 1.36(2)
C14A H14A 0.9300
C15A C21A 1.481(19)
N2A C21A 1.322(18)
N2A C25A 1.325(17)
C21A C22A 1.421(19)
C22A C23A 1.364(19)
C22A H22A 0.9300
C23A C24A 1.43(2)
C23A H23A 0.9300
C24A C25A 1.39(2)
C24A H24A 0.9300
C25A C31A 1.503(19)
N3A C35A 1.308(16)
N3A C31A 1.381(16)
C31A C32A 1.350(17)
C32A C33A 1.452(19)
C32A H32A 0.9300
C33A C34A 1.380(19)
C33A H33A 0.9300
C34A C35A 1.355(17)
C34A C101 1.520(18)
C35A H35A 0.9300
N4A C101 1.506(17)
N4A C102 1.545(16)
N4A H41A 0.9000
N4A H42A 0.9000
N5A C104 1.492(18)
N5A C105 1.542(18)
N6A C107 1.480(18)
N6A C106 1.56(2)
N7A C108 1.443(17)
N7A C109 1.478(19)
N8A C112 1.485(18)
N8A C111 1.548(18)
N8A H81A 0.9000
N8A H82A 0.9000
C101 H101 0.9700
C101 H102 0.9700
C102 C103 1.508(18)
C102 H103 0.9700
C102 H104 0.9700
C103 C104 1.525(19)
C103 H105 0.9700
C103 H106 0.9700
C104 H107 0.9700
C104 H108 0.9700
C105 C106 1.46(2)
C105 H109 0.9700
C105 H110 0.9700
C106 H111 0.9700
C106 H112 0.9700
C107 C108 1.51(2)
C107 H113 0.9700
C107 H114 0.9700
C108 H115 0.9700
C108 H116 0.9700
C109 C110 1.48(2)
C109 H117 0.9700
C109 H118 0.9700
C110 C111 1.52(2)
C110 H119 0.9700
C110 H120 0.9700
C111 H121 0.9700
C111 H122 0.9700
C112 H123 0.9700
C112 H124 0.9700
C1B O1E 1.276(15)
C1B O1F 1.269(16)
C1B O3G 1.265(15)
N1B C11B 1.347(17)
N1B C15B 1.360(17)
C11B C12B 1.38(2)
C11B H11B 0.9300
C12B C13B 1.35(2)
C12B C212 1.452(19)
C13B C14B 1.41(2)
C13B H13B 0.9300
C14B C15B 1.41(2)
C14B H14B 0.9300
C15B C21B 1.469(18)
N2B C21B 1.335(17)
N2B C25B 1.349(17)
C21B C22B 1.377(18)
C22B C23B 1.446(19)
C22B H22B 0.9300
C23B C24B 1.384(19)
C23B H23B 0.9300
C24B C25B 1.396(19)
C24B H24B 0.9300
C25B C31B 1.48(2)
N3B C35B 1.328(18)
N3B C31B 1.368(19)
C31B C32B 1.41(2)
C32B C33B 1.37(2)
C32B H32B 0.9300
C33B C34B 1.378(19)
C33B H33B 0.9300
C34B C35B 1.43(2)
C34B C201 1.53(2)
C35B H35B 0.9300
C201 N4B 1.49(2)
C201 H201 0.9700
C201 H202 0.9700
C202 C203 1.50(2)
C202 N4B 1.504(18)
C202 H203 0.9700
C202 H204 0.9700
C203 C204 1.48(2)
C203 H205 0.9700
C203 H206 0.9700
C204 N5B 1.534(19)
C204 H207 0.9700
C204 H208 0.9700
C205 N5B 1.37(2)
C205 C206 1.54(2)
C205 H209 0.9700
C205 H210 0.9700
C206 N6B 1.434(19)
C206 H211 0.9700
C206 H212 0.9700
C207 N6B 1.409(18)
C207 C208 1.51(2)
C207 H213 0.9700
C207 H214 0.9700
C208 N7B 1.494(17)
C208 H215 0.9700
C208 H216 0.9700
C209 N7B 1.49(2)
C209 C210 1.58(2)
C209 H217 0.9700
C209 H218 0.9700
C210 C211 1.47(2)
C210 H219 0.9700
C210 H220 0.9700
C211 N8B 1.475(18)
C211 H221 0.9700
C211 H222 0.9700
C212 N8B 1.556(18)
C212 H223 0.9700
C212 H224 0.9700
N4B H41B 0.9000
N4B H42B 0.9000
N8B H81B 0.9000
N8B H82B 0.9000
